data_9017469
loop_
_publ_author_name
'Plonka, A. M.'
'Dera, P.'
'Irmen, P.'
'Rivers, M. L.'
'Ehm, L.'
'Parise, J. B.'

_publ_section_title
;
 Beta-diopside, a new ultrahigh-pressure polymorph of
 CaMgSi2O6 with six-coordinated silicon
 Note: P = 38.6 GPa
;
_journal_name_full 'Geophysical Research Letters'
_journal_page_first L24307
_journal_page_last 4
_journal_volume 39
_journal_year 2012
_chemical_compound_source 'natural, not reported'
_chemical_formula_sum 'Ca Mg O6 Si2'
_chemical_name_mineral Diopside
_space_group_IT_number 15
_space_group_name_Hall '-C 2yc'
_space_group_name_H-M_alt 'C 1 2/c 1'
_symmetry_space_group_name_H-M 'C 1 2/c 1'
_cell_angle_alpha 90
_cell_angle_beta 104.592
_cell_angle_gamma 90
_cell_length_a 9.234
_cell_length_b 8.255
_cell_length_c 4.959
_cell_formula_units_Z 4
_cell_volume 365.815
_database_code_amcsd 0020130
_diffrn_ambient_pressure 3.86e+07
_exptl_crystal_density_diffrn 3.932
_cod_data_source_file inputs/fixed/downloads/15/15216.cif
_cod_data_source_block 15216
_cod_original_formula_sum 'Ca Mg Si2 O6'
_cod_database_code 9017469

loop_
_space_group_symop_operation_xyz
x,y,z
1/2+x,1/2+y,z
x,-y,1/2+z
1/2+x,1/2-y,1/2+z
-x,y,1/2-z
1/2-x,1/2+y,1/2-z
-x,-y,-z
1/2-x,1/2-y,-z

loop_
_atom_site_label
_atom_site_fract_x
_atom_site_fract_y
_atom_site_fract_z
_atom_site_U_iso_or_equiv
Ca 0.00000 0.31090 0.25000 0.00600
Mg 0.00000 0.08610 0.75000 0.00400
Si 0.28640 0.09900 0.23230 0.00500
O1 0.10960 0.08980 0.13670 0.00700
O2 0.35270 0.26890 0.33410 0.01100
O3 0.14050 0.47260 0.01140 0.00800

loop_
_cod_related_entry_id
_cod_related_entry_database
_cod_related_entry_code
1 AMCSD 0020130
